data_7004928
loop_
_publ_author_name
'Behera, J. N.'
'Rao, C. N. R.'

_publ_section_title
;
 Synthesis, structure and magnetic properties of an amine-templated
 Mn2+ (S = 5/2) sulfate with the Kagome structure.
;
_journal_issue 6
_journal_name_full 'Dalton transactions (Cambridge, England : 2003)'
_journal_page_first 669
_journal_page_last 673
_journal_paper_doi 10.1039/b613732f
_journal_year 2007
_chemical_formula_sum 'C4 H20 F6 Mn3 N4 O8 S2'
_chemical_formula_weight 595.20
_chemical_name_systematic
;
?
;
_space_group_IT_number 14
_symmetry_cell_setting monoclinic
_symmetry_space_group_name_Hall '-P 2ybc'
_symmetry_space_group_name_H-M 'P 1 21/c 1'
_atom_sites_solution_hydrogens geom
_atom_sites_solution_primary direct
_atom_sites_solution_secondary difmap
_audit_creation_method SHELXL-97
_cell_angle_alpha 90.00
_cell_angle_beta 104.8680(10)
_cell_angle_gamma 90.00
_cell_formula_units_Z 4
_cell_length_a 17.6128(2)
_cell_length_b 7.60040(10)
_cell_length_c 13.05010(10)
_cell_measurement_temperature 293(2)
_cell_measurement_theta_max 25.68
_cell_measurement_theta_min 1.2
_cell_volume 1688.45(3)
_computing_cell_refinement 'Bruker SMART'
_computing_data_collection 'Bruker SMART'
_computing_data_reduction 'Bruker SAINT'
_computing_molecular_graphics 'Bruker SHELXTL'
_computing_publication_material 'Bruker SHELXTL'
_computing_structure_refinement 'SHELXL-97 (Sheldrick, 1997)'
_computing_structure_solution 'SHELXS-97 (Sheldrick, 1990)'
_diffrn_ambient_temperature 293(2)
_diffrn_measured_fraction_theta_full 0.998
_diffrn_measured_fraction_theta_max 0.998
_diffrn_measurement_device_type 'CCD area detector'
_diffrn_measurement_method 'phi and omega scans'
_diffrn_radiation_monochromator graphite
_diffrn_radiation_source 'fine-focus sealed tube'
_diffrn_radiation_type MoK\a
_diffrn_radiation_wavelength 0.71073
_diffrn_reflns_av_R_equivalents 0.0377
_diffrn_reflns_av_sigmaI/netI 0.0266
_diffrn_reflns_limit_h_max 21
_diffrn_reflns_limit_h_min -21
_diffrn_reflns_limit_k_max 7
_diffrn_reflns_limit_k_min -9
_diffrn_reflns_limit_l_max 15
_diffrn_reflns_limit_l_min -15
_diffrn_reflns_number 18444
_diffrn_reflns_theta_full 25.68
_diffrn_reflns_theta_max 25.68
_diffrn_reflns_theta_min 1.20
_exptl_absorpt_coefficient_mu 2.566
_exptl_absorpt_correction_T_max 0.814000
_exptl_absorpt_correction_T_min 0.617010
_exptl_absorpt_correction_type empirical
_exptl_absorpt_process_details 'SADABS; Sheldrick, 1996 '
_exptl_crystal_colour White
_exptl_crystal_density_diffrn 2.342
_exptl_crystal_density_method 'not measured'
_exptl_crystal_description Hexagonal
_exptl_crystal_F_000 1188
_exptl_crystal_size_max 0.2
_exptl_crystal_size_mid 0.16
_exptl_crystal_size_min 0.08
_refine_diff_density_max 0.739
_refine_diff_density_min -0.786
_refine_diff_density_rms 0.102
_refine_ls_extinction_method none
_refine_ls_goodness_of_fit_ref 1.044
_refine_ls_hydrogen_treatment mixed
_refine_ls_matrix_type full
_refine_ls_number_parameters 276
_refine_ls_number_reflns 3197
_refine_ls_number_restraints 0
_refine_ls_restrained_S_all 1.044
_refine_ls_R_factor_all 0.0417
_refine_ls_R_factor_gt 0.0324
_refine_ls_shift/su_max 0.003
_refine_ls_shift/su_mean 0.000
_refine_ls_structure_factor_coef Fsqd
_refine_ls_weighting_details 'calc w=1/[\s^2^(Fo^2^)+(0.0367P)^2^+6.0435P] where P=(Fo^2^+2Fc^2^)/3'
_refine_ls_weighting_scheme calc
_refine_ls_wR_factor_gt 0.0862
_refine_ls_wR_factor_ref 0.0924
_reflns_number_gt 2637
_reflns_number_total 3197
_reflns_threshold_expression >2sigma(I)
_cod_data_source_file b613732f.txt
_cod_data_source_block try
_cod_depositor_comments
;
The following automatic conversions were performed:
'_symmetry_cell_setting' value 'Monoclinic' changed to 'monoclinic'
according to '/home/saulius/struct/CIF-dictionaries/cif_core.dic'
dictionary named 'cif_core.dic' version 2.4.1 from 2010-06-29.

Automatic conversion script
Id: cif_fix_enum 1527 2010-12-29 10:47:43Z saulius 
;
_cod_original_sg_symbol_H-M P2(1)/c
_cod_database_code 7004928

loop_
_symmetry_equiv_pos_as_xyz
'x, y, z'
'-x, y+1/2, -z+1/2'
'-x, -y, -z'
'x, -y-1/2, z-1/2'

loop_
_atom_site_label
_atom_site_type_symbol
_atom_site_fract_x
_atom_site_fract_y
_atom_site_fract_z
_atom_site_U_iso_or_equiv
_atom_site_adp_type
_atom_site_occupancy
_atom_site_symmetry_multiplicity
_atom_site_calc_flag
_atom_site_refinement_flags
_atom_site_disorder_assembly
_atom_site_disorder_group
Mn1 Mn 0.25325(3) 0.49993(7) 0.77793(4) 0.01134(15) Uani 1 1 d . . .
Mn2 Mn 0.24534(3) 0.22457(7) 1.01912(4) 0.01086(14) Uani 1 1 d . . .
Mn3 Mn 0.25086(3) -0.26879(7) 1.02816(4) 0.01098(15) Uani 1 1 d . . .
S1 S 0.39847(5) -0.01566(11) 1.15702(7) 0.0119(2) Uani 1 1 d . . .
S2 S 0.10182(5) 0.48749(11) 0.89402(6) 0.0122(2) Uani 1 1 d . . .
F1 F 0.28296(12) 0.2840(3) 0.88160(15) 0.0193(5) Uani 1 1 d . . .
F2 F 0.22180(12) 0.7128(3) 0.67166(15) 0.0175(4) Uani 1 1 d . . .
F3 F 0.20547(12) 0.3191(3) 0.65567(15) 0.0204(5) Uani 1 1 d . . .
F4 F 0.29730(12) 0.6886(3) 0.89749(15) 0.0192(5) Uani 1 1 d . . .
O1 O 0.13683(16) 0.5231(4) 0.8063(2) 0.0285(7) Uani 1 1 d . . .
O2 O 0.37413(15) 0.0300(4) 1.2546(2) 0.0232(6) Uani 1 1 d . . .
F5 F 0.28247(12) 0.4738(3) 1.08665(16) 0.0174(5) Uani 1 1 d . . .
F6 F 0.20659(13) -0.0280(3) 0.95732(16) 0.0192(5) Uani 1 1 d . . .
O3 O 0.36140(15) 0.1055(4) 1.0716(2) 0.0254(6) Uani 1 1 d . . .
O4 O 0.12523(15) 0.3101(4) 0.9371(2) 0.0244(6) Uani 1 1 d . . .
O5 O 0.13027(15) 0.6182(4) 0.9790(2) 0.0250(6) Uani 1 1 d . . .
O6 O 0.37166(14) -0.1967(3) 1.1249(2) 0.0212(6) Uani 1 1 d . . .
O7 O 0.48401(14) -0.0068(3) 1.1786(2) 0.0198(6) Uani 1 1 d . . .
O8 O 0.01585(14) 0.4978(3) 0.8596(2) 0.0189(6) Uani 1 1 d . . .
N1 N 0.1543(2) 0.0086(5) 0.7355(3) 0.0207(7) Uani 1 1 d . . .
N2 N 0.3459(2) -0.0054(5) 0.8038(3) 0.0217(7) Uani 1 1 d . . .
C1 C -0.0405(2) 0.0970(5) 0.9056(3) 0.0232(9) Uani 1 1 d . . .
H9 H -0.0384 0.1711 0.8459 0.028 Uiso 1 1 calc R . .
H10 H -0.0952 0.0757 0.9032 0.028 Uiso 1 1 calc R . .
N3 N 0.0006(2) -0.0752(6) 0.8990(3) 0.0400(10) Uani 1 1 d . . .
H11 H -0.0242 -0.1327 0.8395 0.048 Uiso 1 1 calc R . .
H12 H 0.0503 -0.0545 0.8962 0.048 Uiso 1 1 calc R . .
C2 C 0.0009(2) -0.1863(5) 0.9935(2) 0.0111(7) Uani 1 1 d . . .
H13 H -0.0528 -0.2136 0.9939 0.013 Uiso 1 1 calc R . .
H14 H 0.0276 -0.2963 0.9883 0.013 Uiso 1 1 calc R . .
C3 C 0.5035(2) -0.6877(5) 1.0128(3) 0.0215(8) Uani 1 1 d . . .
H15 H 0.5553 -0.7044 1.0602 0.026 Uiso 1 1 calc R . .
H16 H 0.4791 -0.8024 0.9969 0.026 Uiso 1 1 calc R . .
N4 N 0.4544(2) -0.5748(5) 1.0666(3) 0.0378(9) Uani 1 1 d . . .
H17 H 0.4051 -0.5668 1.0251 0.045 Uiso 1 1 calc R . .
H18 H 0.4522 -0.6247 1.1284 0.045 Uiso 1 1 calc R . .
C4 C 0.48922(19) -0.3971(4) 1.0867(2) 0.0080(6) Uani 1 1 d . . .
H19 H 0.5408 -0.4057 1.1358 0.010 Uiso 1 1 calc R . .
H20 H 0.4566 -0.3245 1.1193 0.010 Uiso 1 1 calc R . .
H1 H 0.170(3) 0.001(6) 0.804(4) 0.037(14) Uiso 1 1 d . . .
H2 H 0.174(2) -0.090(6) 0.712(3) 0.020(11) Uiso 1 1 d . . .
H3 H 0.100(3) 0.012(6) 0.710(4) 0.045(15) Uiso 1 1 d . . .
H4 H 0.172(2) 0.116(6) 0.714(3) 0.020(11) Uiso 1 1 d . . .
H5 H 0.394(3) -0.007(6) 0.815(4) 0.039(15) Uiso 1 1 d . . .
H6 H 0.329(3) 0.085(7) 0.833(4) 0.030(13) Uiso 1 1 d . . .
H7 H 0.324(3) 0.007(6) 0.738(4) 0.027(13) Uiso 1 1 d . . .
H8 H 0.328(3) -0.111(8) 0.832(4) 0.060(17) Uiso 1 1 d . . .

loop_
_atom_site_aniso_label
_atom_site_aniso_U_11
_atom_site_aniso_U_22
_atom_site_aniso_U_33
_atom_site_aniso_U_23
_atom_site_aniso_U_13
_atom_site_aniso_U_12
Mn1 0.0136(3) 0.0104(3) 0.0103(3) 0.00085(19) 0.0035(2) 0.0007(2)
Mn2 0.0130(3) 0.0088(3) 0.0110(3) 0.0008(2) 0.0034(2) 0.0005(2)
Mn3 0.0131(3) 0.0092(3) 0.0107(3) -0.0002(2) 0.0032(2) 0.0002(2)
S1 0.0093(4) 0.0126(5) 0.0137(4) -0.0007(3) 0.0027(3) 0.0000(3)
S2 0.0091(4) 0.0131(5) 0.0140(4) 0.0009(3) 0.0020(3) 0.0004(3)
F1 0.0269(11) 0.0174(12) 0.0158(10) 0.0059(9) 0.0095(9) 0.0058(9)
F2 0.0213(11) 0.0169(11) 0.0154(10) 0.0066(8) 0.0068(8) 0.0038(9)
F3 0.0281(12) 0.0186(12) 0.0174(10) -0.0060(9) 0.0113(9) -0.0041(9)
F4 0.0231(11) 0.0203(12) 0.0161(10) -0.0053(9) 0.0083(9) -0.0034(9)
O1 0.0187(14) 0.048(2) 0.0216(14) 0.0106(13) 0.0098(11) 0.0057(13)
O2 0.0156(13) 0.0360(17) 0.0193(13) -0.0107(12) 0.0070(11) -0.0046(12)
F5 0.0199(11) 0.0096(11) 0.0210(10) -0.0008(8) 0.0021(9) 0.0009(8)
F6 0.0245(11) 0.0096(11) 0.0201(10) 0.0005(8) -0.0008(9) 0.0019(9)
O3 0.0172(14) 0.0286(17) 0.0301(15) 0.0139(13) 0.0057(11) 0.0043(12)
O4 0.0164(13) 0.0150(15) 0.0394(16) 0.0073(12) 0.0028(12) 0.0023(11)
O5 0.0161(13) 0.0246(16) 0.0314(15) -0.0128(13) 0.0009(11) -0.0021(12)
O6 0.0147(13) 0.0159(15) 0.0323(14) -0.0078(12) 0.0048(11) -0.0015(11)
O7 0.0100(12) 0.0258(16) 0.0232(13) 0.0007(11) 0.0037(10) -0.0008(11)
O8 0.0090(12) 0.0191(15) 0.0267(14) 0.0006(11) 0.0012(10) 0.0012(10)
N1 0.0162(18) 0.023(2) 0.0220(18) -0.0002(15) 0.0040(14) 0.0001(15)
N2 0.0171(18) 0.023(2) 0.0240(19) -0.0029(16) 0.0041(15) 0.0009(16)
C1 0.024(2) 0.022(2) 0.0215(18) 0.0026(16) 0.0019(16) 0.0029(17)
N3 0.051(3) 0.037(2) 0.034(2) -0.0005(18) 0.0136(19) 0.004(2)
C2 0.0178(17) 0.0021(16) 0.0157(16) -0.0010(13) 0.0087(13) 0.0018(13)
C3 0.026(2) 0.019(2) 0.0214(18) 0.0013(16) 0.0080(16) 0.0015(17)
N4 0.036(2) 0.041(2) 0.038(2) 0.0036(18) 0.0115(17) -0.0027(19)
C4 0.0092(15) 0.0047(16) 0.0100(14) -0.0010(12) 0.0021(12) 0.0023(13)

loop_
_atom_type_symbol
_atom_type_description
_atom_type_scat_dispersion_real
_atom_type_scat_dispersion_imag
_atom_type_scat_source
C C 0.0033 0.0016 'International Tables Vol C Tables 4.2.6.8 and 6.1.1.4'
H H 0.0000 0.0000 'International Tables Vol C Tables 4.2.6.8 and 6.1.1.4'
N N 0.0061 0.0033 'International Tables Vol C Tables 4.2.6.8 and 6.1.1.4'
O O 0.0106 0.0060 'International Tables Vol C Tables 4.2.6.8 and 6.1.1.4'
F F 0.0171 0.0103 'International Tables Vol C Tables 4.2.6.8 and 6.1.1.4'
S S 0.1246 0.1234 'International Tables Vol C Tables 4.2.6.8 and 6.1.1.4'
Mn Mn 0.3368 0.7283 'International Tables Vol C Tables 4.2.6.8 and 6.1.1.4'

loop_
_geom_angle_atom_site_label_1
_geom_angle_atom_site_label_2
_geom_angle_atom_site_label_3
_geom_angle
_geom_angle_site_symmetry_1
_geom_angle_site_symmetry_3
_geom_angle_publ_flag
F1 Mn1 F2 178.76(9) . . ?
F1 Mn1 F3 87.89(9) . . ?
F2 Mn1 F3 90.93(8) . . ?
F1 Mn1 F4 94.06(8) . . ?
F2 Mn1 F4 87.12(8) . . ?
F3 Mn1 F4 177.59(9) . . ?
F1 Mn1 O1 92.49(10) . . ?
F2 Mn1 O1 87.12(9) . . ?
F3 Mn1 O1 88.34(10) . . ?
F4 Mn1 O1 90.17(10) . . ?
F1 Mn1 O2 85.41(9) . 4_565 ?
F2 Mn1 O2 94.99(9) . 4_565 ?
F3 Mn1 O2 92.26(9) . 4_565 ?
F4 Mn1 O2 89.30(9) . 4_565 ?
O1 Mn1 O2 177.79(10) . 4_565 ?
F3 Mn2 F1 176.59(8) 4_566 . ?
F3 Mn2 F5 85.59(8) 4_566 . ?
F1 Mn2 F5 91.80(9) . . ?
F3 Mn2 F6 91.99(9) 4_566 . ?
F1 Mn2 F6 90.62(9) . . ?
F5 Mn2 F6 177.57(8) . . ?
F3 Mn2 O3 99.11(9) 4_566 . ?
F1 Mn2 O3 83.27(9) . . ?
F5 Mn2 O3 94.36(10) . . ?
F6 Mn2 O3 85.88(10) . . ?
F3 Mn2 O4 88.32(10) 4_566 . ?
F1 Mn2 O4 89.73(9) . . ?
F5 Mn2 O4 95.35(9) . . ?
F6 Mn2 O4 84.71(9) . . ?
O3 Mn2 O4 168.20(11) . . ?
F4 Mn3 F6 87.42(9) 1_545 . ?
F4 Mn3 F2 171.13(8) 1_545 4_566 ?
F6 Mn3 F2 93.88(9) . 4_566 ?
F4 Mn3 F5 91.66(9) 1_545 1_545 ?
F6 Mn3 F5 172.67(8) . 1_545 ?
F2 Mn3 F5 88.14(8) 4_566 1_545 ?
F4 Mn3 O5 104.36(9) 1_545 1_545 ?
F6 Mn3 O5 89.45(10) . 1_545 ?
F2 Mn3 O5 84.43(9) 4_566 1_545 ?
F5 Mn3 O5 83.73(9) 1_545 1_545 ?
F4 Mn3 O6 89.08(9) 1_545 . ?
F6 Mn3 O6 103.02(9) . . ?
F2 Mn3 O6 82.08(9) 4_566 . ?
F5 Mn3 O6 84.23(9) 1_545 . ?
O5 Mn3 O6 162.17(11) 1_545 . ?
O7 S1 O3 110.76(16) . . ?
O7 S1 O6 109.61(15) . . ?
O3 S1 O6 108.77(16) . . ?
O7 S1 O2 109.51(15) . . ?
O3 S1 O2 109.57(16) . . ?
O6 S1 O2 108.59(16) . . ?
O1 S2 O8 111.17(16) . . ?
O1 S2 O5 109.51(17) . . ?
O8 S2 O5 108.58(15) . . ?
O1 S2 O4 109.57(17) . . ?
O8 S2 O4 109.28(15) . . ?
O5 S2 O4 108.69(16) . . ?
Mn1 F1 Mn2 129.15(10) . . ?
Mn3 F2 Mn1 130.99(10) 4_565 . ?
Mn2 F3 Mn1 126.04(10) 4_565 . ?
Mn3 F4 Mn1 123.99(10) 1_565 . ?
S2 O1 Mn1 136.31(17) . . ?
S1 O2 Mn1 125.93(15) . 4_566 ?
Mn2 F5 Mn3 130.52(10) . 1_565 ?
Mn3 F6 Mn2 124.83(10) . . ?
S1 O3 Mn2 134.42(16) . . ?
S2 O4 Mn2 126.28(15) . . ?
S2 O5 Mn3 126.19(16) . 1_565 ?
S1 O6 Mn3 124.99(15) . . ?
H1 N1 H2 104(4) . . ?
H1 N1 H3 114(5) . . ?
H2 N1 H3 110(4) . . ?
H1 N1 H4 109(4) . . ?
H2 N1 H4 116(4) . . ?
H3 N1 H4 105(4) . . ?
H5 N2 H6 113(5) . . ?
H5 N2 H7 111(5) . . ?
H6 N2 H7 104(4) . . ?
H5 N2 H8 110(5) . . ?
H6 N2 H8 107(5) . . ?
H7 N2 H8 112(4) . . ?
C2 C1 N3 108.9(3) 3_557 . ?
C2 C1 H9 109.9 3_557 . ?
N3 C1 H9 109.9 . . ?
C2 C1 H10 109.9 3_557 . ?
N3 C1 H10 109.9 . . ?
H9 C1 H10 108.3 . . ?
C2 N3 C1 110.1(3) . . ?
C2 N3 H11 109.6 . . ?
C1 N3 H11 109.6 . . ?
C2 N3 H12 109.6 . . ?
C1 N3 H12 109.6 . . ?
H11 N3 H12 108.1 . . ?
C1 C2 N3 112.0(3) 3_557 . ?
C1 C2 H13 109.2 3_557 . ?
N3 C2 H13 109.2 . . ?
C1 C2 H14 109.2 3_557 . ?
N3 C2 H14 109.2 . . ?
H13 C2 H14 107.9 . . ?
C4 C3 N4 110.4(3) 3_647 . ?
C4 C3 H15 109.6 3_647 . ?
N4 C3 H15 109.6 . . ?
C4 C3 H16 109.6 3_647 . ?
N4 C3 H16 109.6 . . ?
H15 C3 H16 108.1 . . ?
C4 N4 C3 109.8(3) . . ?
C4 N4 H17 109.7 . . ?
C3 N4 H17 109.7 . . ?
C4 N4 H18 109.7 . . ?
C3 N4 H18 109.7 . . ?
H17 N4 H18 108.2 . . ?
N4 C4 C3 111.5(3) . 3_647 ?
N4 C4 H19 109.3 . . ?
C3 C4 H19 109.3 3_647 . ?
N4 C4 H20 109.3 . . ?
C3 C4 H20 109.3 3_647 . ?
H19 C4 H20 108.0 . . ?

loop_
_geom_bond_atom_site_label_1
_geom_bond_atom_site_label_2
_geom_bond_distance
_geom_bond_site_symmetry_2
_geom_bond_publ_flag
Mn1 F1 2.106(2) . ?
Mn1 F2 2.111(2) . ?
Mn1 F3 2.111(2) . ?
Mn1 F4 2.115(2) . ?
Mn1 O1 2.182(3) . ?
Mn1 O2 2.238(3) 4_565 ?
Mn2 F3 2.103(2) 4_566 ?
Mn2 F1 2.115(2) . ?
Mn2 F5 2.120(2) . ?
Mn2 F6 2.126(2) . ?
Mn2 O3 2.179(3) . ?
Mn2 O4 2.210(3) . ?
Mn3 F4 2.097(2) 1_545 ?
Mn3 F6 2.108(2) . ?
Mn3 F2 2.108(2) 4_566 ?
Mn3 F5 2.122(2) 1_545 ?
Mn3 O5 2.227(3) 1_545 ?
Mn3 O6 2.246(2) . ?
S1 O7 1.461(3) . ?
S1 O3 1.464(3) . ?
S1 O6 1.480(3) . ?
S1 O2 1.485(3) . ?
S2 O1 1.458(3) . ?
S2 O8 1.467(3) . ?
S2 O5 1.477(3) . ?
S2 O4 1.478(3) . ?
F2 Mn3 2.108(2) 4_565 ?
F3 Mn2 2.103(2) 4_565 ?
F4 Mn3 2.097(2) 1_565 ?
O2 Mn1 2.238(3) 4_566 ?
F5 Mn3 2.122(2) 1_565 ?
O5 Mn3 2.227(3) 1_565 ?
N1 H1 0.86(6) . ?
N1 H2 0.91(5) . ?
N1 H3 0.93(6) . ?
N1 H4 0.94(5) . ?
N2 H5 0.83(6) . ?
N2 H6 0.88(5) . ?
N2 H7 0.85(5) . ?
N2 H8 0.97(6) . ?
C1 C2 1.487(5) 3_557 ?
C1 N3 1.509(6) . ?
C1 H9 0.9700 . ?
C1 H10 0.9700 . ?
N3 C2 1.493(5) . ?
N3 H11 0.9000 . ?
N3 H12 0.9000 . ?
C2 C1 1.487(5) 3_557 ?
C2 H13 0.9700 . ?
C2 H14 0.9700 . ?
C3 C4 1.485(5) 3_647 ?
C3 N4 1.513(5) . ?
C3 H15 0.9700 . ?
C3 H16 0.9700 . ?
N4 C4 1.479(5) . ?
N4 H17 0.9000 . ?
N4 H18 0.9000 . ?
C4 C3 1.485(5) 3_647 ?
C4 H19 0.9700 . ?
C4 H20 0.9700 . ?
